data_2214201
loop_
_publ_author_name
'Shu-Yan Wang'
'Wan-Cheng Guo'
'Ning Ma'

_publ_section_title
;
 2-(Hydrazinocarbonyl)benzenesulfonamide
;
_journal_coeditor_code GK2082
_journal_issue 7
_journal_name_full 'Acta Crystallographica Section E'
_journal_page_first o3192
_journal_page_last o3192
_journal_paper_doi 10.1107/S1600536807027584
_journal_volume 63
_journal_year 2007
_chemical_formula_iupac 'C7 H9 N3 O3 S'
_chemical_formula_moiety 'C7 H9 N3 O3 S'
_chemical_formula_sum 'C7 H9 N3 O3 S'
_chemical_formula_weight 215.23
_chemical_melting_point 451
_chemical_name_systematic
;
2-(hydrazinocarbonyl)benzenesulfonamide
;
_space_group_IT_number 15
_symmetry_cell_setting monoclinic
_symmetry_space_group_name_Hall '-C 2yc'
_symmetry_space_group_name_H-M 'C 1 2/c 1'
_atom_sites_solution_hydrogens geom
_atom_sites_solution_primary direct
_atom_sites_solution_secondary difmap
_audit_creation_method SHELXL97
_cell_angle_alpha 90.00
_cell_angle_beta 111.72(3)
_cell_angle_gamma 90.00
_cell_formula_units_Z 8
_cell_length_a 11.857(2)
_cell_length_b 11.562(2)
_cell_length_c 13.840(3)
_cell_measurement_reflns_used 3162
_cell_measurement_temperature 113(2)
_cell_measurement_theta_max 27.9083
_cell_measurement_theta_min 2.5538
_cell_volume 1762.6(7)
_computing_cell_refinement CrystalClear
_computing_data_collection 'CrystalClear (Rigaku, 2005)'
_computing_data_reduction CrystalClear
_computing_molecular_graphics 'SHELXTL (Bruker, 1998)'
_computing_publication_material SHELXTL
_computing_structure_refinement 'SHELXL97 (Sheldrick, 1997)'
_computing_structure_solution 'SHELXS97 (Sheldrick, 1997)'
_diffrn_ambient_temperature 113(2)
_diffrn_detector_area_resol_mean 7.31
_diffrn_measured_fraction_theta_full 0.977
_diffrn_measured_fraction_theta_max 0.977
_diffrn_measurement_device_type 'Rigaku Saturn'
_diffrn_measurement_method \w
_diffrn_radiation_monochromator confocal
_diffrn_radiation_source 'Rotating anode'
_diffrn_radiation_type MoK\a
_diffrn_radiation_wavelength 0.71073
_diffrn_reflns_av_R_equivalents 0.0206
_diffrn_reflns_av_sigmaI/netI 0.0164
_diffrn_reflns_limit_h_max 15
_diffrn_reflns_limit_h_min -15
_diffrn_reflns_limit_k_max 15
_diffrn_reflns_limit_k_min -15
_diffrn_reflns_limit_l_max 17
_diffrn_reflns_limit_l_min -18
_diffrn_reflns_number 10255
_diffrn_reflns_theta_full 27.90
_diffrn_reflns_theta_max 27.90
_diffrn_reflns_theta_min 2.55
_diffrn_standards_decay_% 0
_diffrn_standards_number 0
_exptl_absorpt_coefficient_mu 0.351
_exptl_absorpt_correction_T_max 0.932
_exptl_absorpt_correction_T_min 0.902
_exptl_absorpt_correction_type multi-scan
_exptl_absorpt_process_details '(Jacobson, 1998)'
_exptl_crystal_colour colourless
_exptl_crystal_density_diffrn 1.622
_exptl_crystal_density_method 'not measured'
_exptl_crystal_description prism
_exptl_crystal_F_000 896
_exptl_crystal_size_max 0.2400
_exptl_crystal_size_mid 0.2000
_exptl_crystal_size_min 0.2000
_refine_diff_density_max 0.378
_refine_diff_density_min -0.396
_refine_ls_extinction_method none
_refine_ls_goodness_of_fit_ref 1.067
_refine_ls_hydrogen_treatment mixed
_refine_ls_matrix_type full
_refine_ls_number_parameters 147
_refine_ls_number_reflns 2057
_refine_ls_number_restraints 0
_refine_ls_restrained_S_all 1.067
_refine_ls_R_factor_all 0.0289
_refine_ls_R_factor_gt 0.0264
_refine_ls_shift/su_max 0.001
_refine_ls_shift/su_mean 0.000
_refine_ls_structure_factor_coef Fsqd
_refine_ls_weighting_details 'calc w = 1/[\s^2^(Fo^2^)+(0.0332P)^2^+1.8027P] where P=(Fo^2^+2Fc^2^)/3'
_refine_ls_weighting_scheme calc
_refine_ls_wR_factor_gt 0.0693
_refine_ls_wR_factor_ref 0.0706
_reflns_number_gt 1878
_reflns_number_total 2057
_reflns_threshold_expression I>2\s(I)
_cod_data_source_file gk2082.cif
_cod_data_source_block I
_cod_original_cell_volume 1762.6(6)
_cod_original_sg_symbol_H-M C2/c
_cod_database_code 2214201
_cod_database_fobs_code 2214201

loop_
_symmetry_equiv_pos_as_xyz
'x, y, z'
'-x, y, -z+1/2'
'x+1/2, y+1/2, z'
'-x+1/2, y+1/2, -z+1/2'
'-x, -y, -z'
'x, -y, z-1/2'
'-x+1/2, -y+1/2, -z'
'x+1/2, -y+1/2, z-1/2'

loop_
_atom_site_type_symbol
_atom_site_label
_atom_site_fract_x
_atom_site_fract_y
_atom_site_fract_z
_atom_site_U_iso_or_equiv
_atom_site_adp_type
_atom_site_calc_flag
_atom_site_refinement_flags
_atom_site_occupancy
S S1 0.24521(2) 0.16461(2) 0.24825(2) 0.01188(10) Uani d . 1
O O1 0.31684(8) 0.08049(8) 0.32136(7) 0.0197(2) Uani d . 1
O O2 0.21968(8) 0.27287(7) 0.28704(7) 0.01659(19) Uani d . 1
O O3 0.09252(8) 0.32950(7) 0.05596(7) 0.0175(2) Uani d . 1
N N1 0.31502(10) 0.19390(10) 0.17075(9) 0.0167(2) Uani d . 1
H H1A 0.3400(16) 0.1340(16) 0.1522(14) 0.029(4) Uiso d . 1
H H1B 0.2715(16) 0.2362(16) 0.1226(14) 0.026(4) Uiso d . 1
N N2 -0.06435(9) 0.36156(9) 0.10942(8) 0.0138(2) Uani d . 1
H H2A -0.1060(16) 0.3347(14) 0.1388(14) 0.024(4) Uiso d . 1
N N3 -0.07007(10) 0.48286(9) 0.09366(9) 0.0155(2) Uani d . 1
H H3A 0.0043(17) 0.5084(15) 0.1227(13) 0.024(4) Uiso d . 1
H H3B -0.0961(16) 0.4945(15) 0.0253(15) 0.026(4) Uiso d . 1
C C1 0.10417(10) 0.10049(10) 0.17415(9) 0.0113(2) Uani d . 1
C C2 0.00556(10) 0.16743(9) 0.11057(9) 0.0120(2) Uani d . 1
C C3 -0.10350(11) 0.11141(11) 0.05679(9) 0.0159(2) Uani d . 1
H H3 -0.1706 0.1541 0.0158 0.019 Uiso calc R 1
C C4 -0.11318(11) -0.00830(11) 0.06378(9) 0.0175(2) Uani d . 1
H H4 -0.1867 -0.0447 0.0275 0.021 Uiso calc R 1
C C5 -0.01455(12) -0.07293(10) 0.12401(10) 0.0171(3) Uani d . 1
H H5 -0.0209 -0.1529 0.1267 0.021 Uiso calc R 1
C C6 0.09466(11) -0.01826(10) 0.18084(9) 0.0142(2) Uani d . 1
H H6 0.1608 -0.0613 0.2230 0.017 Uiso calc R 1
C C7 0.01711(10) 0.29415(10) 0.09073(9) 0.0131(2) Uani d . 1

loop_
_atom_site_aniso_label
_atom_site_aniso_U_11
_atom_site_aniso_U_22
_atom_site_aniso_U_33
_atom_site_aniso_U_12
_atom_site_aniso_U_13
_atom_site_aniso_U_23
S1 0.00969(15) 0.01151(15) 0.01456(15) -0.00050(9) 0.00463(11) -0.00085(9)
O1 0.0136(4) 0.0213(5) 0.0207(5) 0.0027(3) 0.0023(4) 0.0047(3)
O2 0.0160(4) 0.0147(4) 0.0211(4) -0.0029(3) 0.0093(3) -0.0061(3)
O3 0.0174(4) 0.0154(4) 0.0237(5) 0.0035(3) 0.0125(4) 0.0056(3)
N1 0.0150(5) 0.0162(5) 0.0225(5) -0.0004(4) 0.0112(4) -0.0005(4)
N2 0.0142(5) 0.0113(5) 0.0181(5) 0.0021(4) 0.0084(4) 0.0038(4)
N3 0.0158(5) 0.0110(5) 0.0214(5) 0.0027(4) 0.0090(4) 0.0038(4)
C1 0.0112(5) 0.0115(5) 0.0122(5) -0.0008(4) 0.0054(4) -0.0010(4)
C2 0.0135(5) 0.0115(5) 0.0125(5) 0.0005(4) 0.0066(4) -0.0002(4)
C3 0.0127(5) 0.0202(6) 0.0141(5) 0.0005(4) 0.0042(4) -0.0012(4)
C4 0.0155(6) 0.0202(6) 0.0183(6) -0.0066(5) 0.0080(5) -0.0067(5)
C5 0.0209(6) 0.0122(5) 0.0223(6) -0.0042(4) 0.0129(5) -0.0040(4)
C6 0.0159(6) 0.0117(5) 0.0174(5) 0.0013(4) 0.0089(4) 0.0006(4)
C7 0.0129(5) 0.0130(5) 0.0119(5) 0.0013(4) 0.0030(4) 0.0019(4)

loop_
_atom_type_symbol
_atom_type_description
_atom_type_scat_dispersion_real
_atom_type_scat_dispersion_imag
_atom_type_scat_source
C C 0.0033 0.0016 'International Tables Vol C Tables 4.2.6.8 and 6.1.1.4'
H H 0.0000 0.0000 'International Tables Vol C Tables 4.2.6.8 and 6.1.1.4'
N N 0.0061 0.0033 'International Tables Vol C Tables 4.2.6.8 and 6.1.1.4'
O O 0.0106 0.0060 'International Tables Vol C Tables 4.2.6.8 and 6.1.1.4'
S S 0.1246 0.1234 'International Tables Vol C Tables 4.2.6.8 and 6.1.1.4'

loop_
_geom_angle_atom_site_label_1
_geom_angle_atom_site_label_2
_geom_angle_atom_site_label_3
_geom_angle
O1 S1 O2 118.60(6)
O1 S1 N1 107.20(6)
O2 S1 N1 107.21(6)
O1 S1 C1 108.12(6)
O2 S1 C1 107.27(5)
N1 S1 C1 108.05(6)
S1 N1 H1A 111.1(12)
S1 N1 H1B 109.6(12)
H1A N1 H1B 115.4(17)
C7 N2 N3 122.90(10)
C7 N2 H2A 119.5(12)
N3 N2 H2A 117.0(12)
N2 N3 H3A 106.3(11)
N2 N3 H3B 107.0(11)
H3A N3 H3B 109.4(15)
C6 C1 C2 121.22(11)
C6 C1 S1 117.40(9)
C2 C1 S1 121.38(9)
C3 C2 C1 118.14(11)
C3 C2 C7 119.00(10)
C1 C2 C7 122.59(10)
C2 C3 C4 120.60(11)
C2 C3 H3 119.7
C4 C3 H3 119.7
C5 C4 C3 120.44(11)
C5 C4 H4 119.8
C3 C4 H4 119.8
C4 C5 C6 119.92(11)
C4 C5 H5 120.0
C6 C5 H5 120.0
C1 C6 C5 119.62(11)
C1 C6 H6 120.2
C5 C6 H6 120.2
O3 C7 N2 124.23(11)
O3 C7 C2 121.48(10)
N2 C7 C2 114.22(10)

loop_
_geom_bond_atom_site_label_1
_geom_bond_atom_site_label_2
_geom_bond_distance
S1 O1 1.4335(10)
S1 O2 1.4378(9)
S1 N1 1.6148(11)
S1 C1 1.7687(13)
O3 C7 1.2314(15)
N1 H1A 0.831(19)
N1 H1B 0.834(19)
N2 C7 1.3387(15)
N2 N3 1.4171(14)
N2 H2A 0.809(18)
N3 H3A 0.874(19)
N3 H3B 0.890(18)
C1 C6 1.3836(16)
C1 C2 1.4067(16)
C2 C3 1.3903(17)
C2 C7 1.5063(15)
C3 C4 1.3953(17)
C3 H3 0.9300
C4 C5 1.3781(18)
C4 H4 0.9300
C5 C6 1.3932(17)
C5 H5 0.9300
C6 H6 0.9300

loop_
_geom_hbond_atom_site_label_D
_geom_hbond_atom_site_label_H
_geom_hbond_atom_site_label_A
_geom_hbond_site_symmetry_A
_geom_hbond_distance_DH
_geom_hbond_distance_HA
_geom_hbond_distance_DA
_geom_hbond_angle_DHA
N3 H3B O3 5_565 0.890(18) 2.333(18) 2.9424(14) 125.7(14)
N3 H3A O1 4 0.874(19) 2.139(19) 3.0098(16) 173.9(15)
N2 H2A O2 2 0.809(18) 2.098(19) 2.9070(15) 177.0(17)
N1 H1B O3 . 0.834(19) 2.251(19) 2.9731(16) 145.1(16)
N1 H1A N3 3_545 0.831(19) 2.342(19) 3.1662(16) 171.6(17)

loop_
_geom_torsion_atom_site_label_1
_geom_torsion_atom_site_label_2
_geom_torsion_atom_site_label_3
_geom_torsion_atom_site_label_4
_geom_torsion
O1 S1 C1 C6 -13.09(11)
O2 S1 C1 C6 -142.08(9)
N1 S1 C1 C6 102.63(10)
O1 S1 C1 C2 167.14(9)
O2 S1 C1 C2 38.15(11)
N1 S1 C1 C2 -77.15(10)
C6 C1 C2 C3 1.97(17)
S1 C1 C2 C3 -178.27(9)
C6 C1 C2 C7 -172.00(11)
S1 C1 C2 C7 7.77(15)
C1 C2 C3 C4 -1.77(17)
C7 C2 C3 C4 172.42(11)
C2 C3 C4 C5 -0.14(18)
C3 C4 C5 C6 1.91(18)
C2 C1 C6 C5 -0.25(17)
S1 C1 C6 C5 179.98(9)
C4 C5 C6 C1 -1.71(18)
N3 N2 C7 O3 -1.86(18)
N3 N2 C7 C2 -178.78(10)
C3 C2 C7 O3 -118.69(13)
C1 C2 C7 O3 55.23(16)
C3 C2 C7 N2 58.33(14)
C1 C2 C7 N2 -127.76(12)

loop_
_cod_related_entry_id
_cod_related_entry_database
_cod_related_entry_code
1 ChemSpider 1858365
